data_7220902
loop_
_publ_author_name
'Yoshii, Y.'
'Sakai, K.'
'Hoshino, N.'
'Takeda, T.'
'Noro, S.'
'Nakamura, T.'
'Akutagawa, T.'

_publ_section_title
;
 Crystal-to-crystal structural transformation of hydrogen-bonding
 molecular crystals of (imidazolium)(3-hydroxy-2-quinoxalinecarboxylate)
 through H2O adsorption--desorption
;
_journal_issue 31
_journal_name_full CrystEngComm
_journal_page_first 5962
_journal_paper_doi 10.1039/C4CE02519A
_journal_volume 17
_journal_year 2015
_chemical_formula_moiety 'C12 H10 N4 O3'
_chemical_formula_sum 'C12 H10 N4 O3'
_chemical_formula_weight 258.24
_space_group_crystal_system monoclinic
_space_group_IT_number 14
_space_group_name_Hall '-P 2ybc'
_space_group_name_H-M_alt 'P 1 21/c 1'
_symmetry_space_group_name_Hall '-P 2ybc'
_symmetry_space_group_name_H-M 'P 1 21/c 1'
_atom_sites_solution_hydrogens geom
_atom_sites_solution_primary direct
_atom_sites_solution_secondary difmap
_audit_update_record
;
2015-02-27 deposited with the CCDC.
2015-06-25 downloaded from the CCDC.
;
_cell_angle_alpha 90.0000
_cell_angle_beta 112.369(1)
_cell_angle_gamma 90.0000
_cell_formula_units_Z 4
_cell_length_a 10.45290(10)
_cell_length_b 16.1050(2)
_cell_length_c 7.25488(10)
_cell_measurement_reflns_used 10580
_cell_measurement_temperature 173
_cell_measurement_theta_max 68.21
_cell_measurement_theta_min 4.58
_cell_volume 1129.41(2)
_computing_cell_refinement 'RAPID AUTO'
_computing_data_collection 'RAPID AUTO (Rigaku, ????)'
_computing_data_reduction 'RAPID AUTO'
_computing_molecular_graphics 'CrystalStructure 4.1'
_computing_publication_material 'CrystalStructure 4.1 (Rigaku, 2014)'
_computing_structure_refinement 'SHELXL97 (Sheldrick, 2008)'
_computing_structure_solution 'SHELXS97 (Sheldrick, 2008)'
_diffrn_ambient_temperature 173
_diffrn_detector_area_resol_mean 10.000
_diffrn_measured_fraction_theta_full 1.000
_diffrn_measured_fraction_theta_max 1.000
_diffrn_measurement_device_type 'Rigaku R-AXIS RAPID'
_diffrn_measurement_method \w
_diffrn_radiation_type 'Cu K\a'
_diffrn_radiation_wavelength 1.54187
_diffrn_reflns_av_R_equivalents 0.0255
_diffrn_reflns_laue_measured_fraction_full 0.000
_diffrn_reflns_laue_measured_fraction_max 0.000
_diffrn_reflns_limit_h_max 12
_diffrn_reflns_limit_h_min -12
_diffrn_reflns_limit_k_max 19
_diffrn_reflns_limit_k_min -18
_diffrn_reflns_limit_l_max 8
_diffrn_reflns_limit_l_min -8
_diffrn_reflns_number 12584
_diffrn_reflns_point_group_measured_fraction_full 0.000
_diffrn_reflns_point_group_measured_fraction_max 0.000
_diffrn_reflns_theta_full 68.210
_diffrn_reflns_theta_max 68.210
_diffrn_reflns_theta_min 4.574
_diffrn_standards_number 0
_exptl_absorpt_coefficient_mu 0.954
_exptl_absorpt_correction_type none
_exptl_crystal_colour unknown
_exptl_crystal_density_diffrn 1.519
_exptl_crystal_density_method 'not measured'
_exptl_crystal_description unknown
_exptl_crystal_F_000 536.00
_exptl_crystal_size_max 0.100
_exptl_crystal_size_mid 0.100
_exptl_crystal_size_min 0.100
_refine_diff_density_max 0.18
_refine_diff_density_min -0.25
_refine_ls_extinction_method none
_refine_ls_goodness_of_fit_ref 1.111
_refine_ls_hydrogen_treatment mixed
_refine_ls_number_parameters 184
_refine_ls_number_reflns 2069
_refine_ls_number_restraints 0
_refine_ls_R_factor_all 0.0419
_refine_ls_R_factor_gt 0.0352
_refine_ls_shift/su_max 0.000
_refine_ls_structure_factor_coef Fsqd
_refine_ls_weighting_details 'w = 1/[\s^2^(Fo^2^)+(0.0567P)^2^+0.2915P] where P=(Fo^2^+2Fc^2^)/3'
_refine_ls_weighting_scheme calc
_refine_ls_wR_factor_gt 0.0927
_refine_ls_wR_factor_ref 0.1054
_reflns_number_gt 1747
_reflns_number_total 2069
_reflns_threshold_expression F^2^>2.0\s(F^2^)
_cod_data_source_file c4ce02519a2.cif
_cod_data_source_block hq-im0925_-100
_cod_depositor_comments 'Adding full bibliography for 7220902--7220903.cif.'
_cod_original_cell_volume 1129.42(2)
_cod_database_code 7220902

loop_
_symmetry_equiv_pos_site_id
_space_group_symop_operation_xyz
1 +X,+Y,+Z
2 -X,1/2+Y,1/2-Z
3 -X,-Y,-Z
4 +X,1/2-Y,1/2+Z

loop_
_atom_site_label
_atom_site_type_symbol
_atom_site_fract_x
_atom_site_fract_y
_atom_site_fract_z
_atom_site_U_iso_or_equiv
_atom_site_adp_type
_atom_site_occupancy
_atom_site_site_symmetry_multiplicity
_atom_site_calc_flag
_atom_site_refinement_flags
O1 O 0.27372(12) -0.12936(6) 0.64541(16) 0.0329(3) Uani 1 4 d .
O2 O 0.33348(12) -0.00938(7) 0.81244(16) 0.0326(3) Uani 1 4 d .
O3 O 0.39394(13) -0.08775(7) 0.34730(17) 0.0390(3) Uani 1 4 d .
N1 N 0.24688(14) 0.00349(8) 0.13117(19) 0.0280(3) Uani 1 4 d .
N2 N 0.15196(13) 0.05060(8) 0.42443(18) 0.0273(3) Uani 1 4 d .
N3 N 0.50830(15) 0.26836(9) 0.9235(2) 0.0335(3) Uani 1 4 d .
N4 N 0.39457(14) 0.15546(9) 0.8232(2) 0.0322(3) Uani 1 4 d .
C1 C 0.28891(15) -0.05307(9) 0.6553(2) 0.0265(3) Uani 1 4 d .
C2 C 0.24408(16) -0.00724(9) 0.4577(2) 0.0261(3) Uani 1 4 d .
C3 C 0.30167(16) -0.03534(9) 0.3112(2) 0.0283(3) Uani 1 4 d .
C4 C 0.14024(15) 0.06060(9) 0.0841(2) 0.0262(3) Uani 1 4 d .
C5 C 0.07821(17) 0.09365(9) -0.1087(2) 0.0304(4) Uani 1 4 d .
C6 C -0.02694(17) 0.15049(10) -0.1475(2) 0.0332(4) Uani 1 4 d .
C7 C -0.07242(17) 0.17586(10) 0.0019(3) 0.0337(4) Uani 1 4 d .
C8 C -0.01223(16) 0.14299(10) 0.1911(2) 0.0307(4) Uani 1 4 d .
C9 C 0.09508(15) 0.08495(9) 0.2343(2) 0.0263(3) Uani 1 4 d .
C10 C 0.38137(17) 0.29001(10) 0.7857(3) 0.0359(4) Uani 1 4 d .
C11 C 0.30979(17) 0.21942(11) 0.7227(3) 0.0366(4) Uani 1 4 d .
C12 C 0.51380(17) 0.18695(10) 0.9439(2) 0.0323(4) Uani 1 4 d .
H1 H 0.10849 0.07697 -0.21102 0.0365 Uiso 1 4 calc R
H2 H -0.06945 0.17292 -0.27782 0.0398 Uiso 1 4 calc R
H3 H -0.14456 0.21563 -0.02703 0.0405 Uiso 1 4 calc R
H4 H -0.04362 0.15974 0.29231 0.0369 Uiso 1 4 calc R
H5 H 0.34987 0.34468 0.74278 0.0431 Uiso 1 4 calc R
H6 H 0.21799 0.21461 0.62683 0.0439 Uiso 1 4 calc R
H7 H 0.59057 0.1561 1.03066 0.0388 Uiso 1 4 calc R
H8 H 0.276(2) -0.0117(12) 0.036(3) 0.039(5) Uiso 1 4 d .
H9 H 0.374(2) 0.0998(15) 0.812(3) 0.057(6) Uiso 1 4 d .
H10 H 0.575(2) 0.3041(14) 0.989(3) 0.059(7) Uiso 1 4 d .

loop_
_atom_site_aniso_label
_atom_site_aniso_U_11
_atom_site_aniso_U_22
_atom_site_aniso_U_33
_atom_site_aniso_U_12
_atom_site_aniso_U_13
_atom_site_aniso_U_23
O1 0.0439(7) 0.0261(6) 0.0281(6) 0.0009(5) 0.0129(5) 0.0018(5)
O2 0.0448(7) 0.0312(6) 0.0223(6) -0.0019(5) 0.0134(5) -0.0012(4)
O3 0.0503(7) 0.0386(7) 0.0343(7) 0.0173(6) 0.0232(6) 0.0088(5)
N1 0.0384(8) 0.0259(7) 0.0224(7) 0.0018(5) 0.0147(6) 0.0000(5)
N2 0.0323(7) 0.0249(7) 0.0241(7) -0.0002(5) 0.0103(5) -0.0014(5)
N3 0.0363(8) 0.0301(7) 0.0324(7) -0.0039(6) 0.0113(6) -0.0003(6)
N4 0.0428(8) 0.0264(7) 0.0312(7) -0.0030(6) 0.0183(6) -0.0041(6)
C1 0.0294(8) 0.0277(8) 0.0237(8) 0.0024(6) 0.0116(6) -0.0003(6)
C2 0.0318(8) 0.0227(7) 0.0233(8) -0.0019(6) 0.0101(6) -0.0018(6)
C3 0.0369(8) 0.0240(8) 0.0253(8) 0.0016(6) 0.0135(6) 0.0010(6)
C4 0.0312(8) 0.0203(7) 0.0258(8) -0.0041(6) 0.0093(6) -0.0008(6)
C5 0.0376(9) 0.0276(8) 0.0250(8) -0.0060(6) 0.0107(7) -0.0002(6)
C6 0.0381(9) 0.0265(8) 0.0279(8) -0.0040(7) 0.0047(7) 0.0040(6)
C7 0.0353(8) 0.0270(8) 0.0341(9) 0.0019(7) 0.0077(7) 0.0008(7)
C8 0.0349(8) 0.0262(8) 0.0310(8) -0.0013(6) 0.0125(7) -0.0031(6)
C9 0.0313(8) 0.0226(7) 0.0233(8) -0.0035(6) 0.0085(6) -0.0019(6)
C10 0.0384(9) 0.0311(9) 0.0383(10) 0.0070(7) 0.0145(7) 0.0068(7)
C11 0.0302(8) 0.0438(10) 0.0332(9) 0.0009(7) 0.0090(7) 0.0024(7)
C12 0.0362(9) 0.0324(9) 0.0292(8) 0.0050(7) 0.0134(7) 0.0040(7)

loop_
_atom_type_symbol
_atom_type_description
_atom_type_scat_dispersion_real
_atom_type_scat_dispersion_imag
_atom_type_scat_source
C C 0.0181 0.0091
;
International Tables for Crystallography
(Vol. C, Tables 4.2.6.8 and 6.1.1.4)
;
N N 0.0311 0.0180
;
International Tables for Crystallography
(Vol. C, Tables 4.2.6.8 and 6.1.1.4)
;
O O 0.0492 0.0322
;
International Tables for Crystallography
(Vol. C, Tables 4.2.6.8 and 6.1.1.4)
;
H H 0.0000 0.0000
;
International Tables for Crystallography
(Vol. C, Table 6.1.1.4)
;

loop_
_geom_angle_atom_site_label_1
_geom_angle_atom_site_label_2
_geom_angle_atom_site_label_3
_geom_angle
_geom_angle_publ_flag
C3 N1 C4 123.17(16) yes
C2 N2 C9 118.53(15) yes
C10 N3 C12 108.91(13) yes
C11 N4 C12 108.61(14) yes
O1 C1 O2 126.72(14) yes
O1 C1 C2 116.19(13) yes
O2 C1 C2 117.04(13) yes
N2 C2 C1 117.78(16) yes
N2 C2 C3 124.32(14) yes
C1 C2 C3 117.78(13) yes
O3 C3 N1 121.86(17) yes
O3 C3 C2 123.83(14) yes
N1 C3 C2 114.29(13) yes
N1 C4 C5 121.42(16) yes
N1 C4 C9 118.22(13) yes
C5 C4 C9 120.35(14) yes
C4 C5 C6 119.13(17) yes
C5 C6 C7 121.11(15) yes
C6 C7 C8 119.85(15) yes
C7 C8 C9 120.10(17) yes
N2 C9 C4 121.14(13) yes
N2 C9 C8 119.38(16) yes
C4 C9 C8 119.45(13) yes
N3 C10 C11 107.04(14) yes
N4 C11 C10 106.92(13) yes
N3 C12 N4 108.52(13) yes
C3 N1 H8 118.4(11) no
C4 N1 H8 118.2(11) no
C10 N3 H10 124.9(14) no
C12 N3 H10 126.2(14) no
C11 N4 H9 127.0(12) no
C12 N4 H9 124.4(12) no
C4 C5 H1 120.437 no
C6 C5 H1 120.437 no
C5 C6 H2 119.444 no
C7 C6 H2 119.446 no
C6 C7 H3 120.073 no
C8 C7 H3 120.074 no
C7 C8 H4 119.948 no
C9 C8 H4 119.947 no
N3 C10 H5 126.478 no
C11 C10 H5 126.485 no
N4 C11 H6 126.544 no
C10 C11 H6 126.540 no
N3 C12 H7 125.744 no
N4 C12 H7 125.737 no

loop_
_geom_bond_atom_site_label_1
_geom_bond_atom_site_label_2
_geom_bond_distance
_geom_bond_publ_flag
O1 C1 1.2374(17) yes
O2 C1 1.2682(18) yes
O3 C3 1.232(2) yes
N1 C3 1.3620(19) yes
N1 C4 1.384(2) yes
N2 C2 1.295(2) yes
N2 C9 1.3919(18) yes
N3 C10 1.3682(19) yes
N3 C12 1.318(2) yes
N4 C11 1.373(2) yes
N4 C12 1.3215(19) yes
C1 C2 1.519(2) yes
C2 C3 1.478(3) yes
C4 C5 1.403(2) yes
C4 C9 1.399(3) yes
C5 C6 1.375(2) yes
C6 C7 1.399(3) yes
C7 C8 1.380(2) yes
C8 C9 1.401(2) yes
C10 C11 1.342(2) yes
N1 H8 0.89(2) no
N3 H10 0.89(2) no
N4 H9 0.92(2) no
C5 H1 0.950 no
C6 H2 0.950 no
C7 H3 0.950 no
C8 H4 0.950 no
C10 H5 0.950 no
C11 H6 0.950 no
C12 H7 0.950 no

loop_
_geom_contact_atom_site_label_1
_geom_contact_atom_site_label_2
_geom_contact_distance
_geom_contact_publ_flag
_geom_contact_site_symmetry_2
O1 O3 2.962(2) no .
O1 N2 3.3222(16) no .
O1 C3 2.966(2) no .
O2 N2 2.8969(15) no .
O2 C3 3.548(2) no .
O3 N2 3.571(2) no .
O3 C1 2.894(2) no .
O3 C4 3.5402(18) no .
N1 N2 2.774(2) no .
C2 C4 2.735(2) no .
C2 C8 3.582(2) no .
C3 C9 2.795(2) no .
C4 C7 2.781(2) no .
C5 C8 2.797(3) no .
C6 C9 2.779(2) no .
O1 N3 3.004(2) no 2_646
O1 C6 3.5676(17) no 3_555
O1 C8 3.375(2) no 3_556
O1 C12 3.1039(17) no 3_657
O2 O2 3.5221(14) no 3_657
O2 N1 2.793(2) no 1_556
O2 N4 2.7246(18) no .
O2 C4 3.502(2) no 1_556
O2 C5 3.371(2) no 1_556
O2 C12 3.4211(19) no 3_657
O3 N3 2.8080(18) no 2_646
O3 N4 3.113(2) no 3_656
O3 C10 3.4235(18) no 2_646
O3 C12 3.081(2) no 3_656
N1 O2 2.793(2) no 1_554
N1 C6 3.414(2) no 3_555
N1 C7 3.356(2) no 3_555
N1 C8 3.5614(19) no 3_555
N2 N4 3.4741(17) no .
N2 C5 3.4983(18) no 3_555
N2 C11 3.475(2) no .
N3 O1 3.004(2) no 2_656
N3 O3 2.8080(18) no 2_656
N3 C10 3.493(3) no 4_555
N3 C11 3.533(3) no 4_555
N3 C12 3.575(2) no 4_554
N4 O2 2.7246(18) no .
N4 O3 3.113(2) no 3_656
N4 N2 3.4741(17) no .
N4 C1 3.600(2) no .
N4 C10 3.522(2) no 4_555
C1 N4 3.600(2) no .
C1 C12 3.577(2) no 3_657
C2 C6 3.413(2) no 3_555
C3 C6 3.240(2) no 3_555
C3 C7 3.447(2) no 3_555
C4 O2 3.502(2) no 1_554
C4 C4 3.342(2) no 3_555
C4 C5 3.425(2) no 3_555
C4 C9 3.5436(19) no 3_555
C4 C10 3.387(2) no 4_554
C5 O2 3.371(2) no 1_554
C5 N2 3.4983(18) no 3_555
C5 C4 3.425(2) no 3_555
C5 C9 3.336(2) no 3_555
C6 O1 3.5676(17) no 3_555
C6 N1 3.414(2) no 3_555
C6 C2 3.413(2) no 3_555
C6 C3 3.240(2) no 3_555
C6 C8 3.549(2) no 4_554
C7 N1 3.356(2) no 3_555
C7 C3 3.447(2) no 3_555
C8 O1 3.375(2) no 3_556
C8 N1 3.5614(19) no 3_555
C8 C6 3.549(2) no 4_555
C9 C4 3.5436(19) no 3_555
C9 C5 3.336(2) no 3_555
C9 C10 3.507(2) no 4_554
C10 O3 3.4235(18) no 2_656
C10 N3 3.493(3) no 4_554
C10 N4 3.522(2) no 4_554
C10 C4 3.387(2) no 4_555
C10 C9 3.507(2) no 4_555
C10 C11 3.527(3) no 4_555
C10 C12 3.289(3) no 4_554
C11 N2 3.475(2) no .
C11 N3 3.533(3) no 4_554
C11 C10 3.527(3) no 4_554
C12 O1 3.1039(17) no 3_657
C12 O2 3.4211(19) no 3_657
C12 O3 3.081(2) no 3_656
C12 N3 3.575(2) no 4_555
C12 C1 3.577(2) no 3_657
C12 C10 3.289(3) no 4_555
O3 H8 2.449(18) no .
N1 H1 2.6311 no .
N2 H4 2.5877 no .
N3 H6 3.1016 no .
N3 H9 3.02(2) no .
N4 H5 3.1045 no .
N4 H10 3.00(2) no .
C2 H8 3.20(2) no .
C4 H2 3.2542 no .
C4 H4 3.2764 no .
C5 H3 3.2684 no .
C5 H8 2.569(18) no .
C6 H4 3.2642 no .
C7 H1 3.2742 no .
C8 H2 3.2583 no .
C9 H1 3.2894 no .
C9 H3 3.2687 no .
C9 H8 3.18(2) no .
C10 H7 3.1037 no .
C10 H9 3.07(2) no .
C11 H7 3.1072 no .
C11 H10 3.04(2) no .
C12 H5 3.1008 no .
C12 H6 3.1043 no .
H1 H2 2.3230 no .
H1 H8 2.4350 no .
H2 H3 2.3425 no .
H3 H4 2.3303 no .
H5 H6 2.4725 no .
H5 H10 2.4431 no .
H6 H9 2.4922 no .
H7 H9 2.3947 no .
H7 H10 2.4010 no .
O1 H2 2.7981 no 3_555
O1 H3 2.8125 no 2_545
O1 H4 2.6563 no 3_556
O1 H7 2.2767 no 3_657
O1 H8 3.40(2) no 1_556
O1 H10 2.40(3) no 2_646
O2 H1 2.6813 no 1_556
O2 H7 2.6118 no 3_657
O2 H8 1.93(2) no 1_556
O2 H9 1.81(2) no .
O2 H9 3.54(2) no 3_657
O3 H2 3.5127 no 3_555
O3 H3 3.4388 no 3_555
O3 H5 3.3374 no 2_646
O3 H7 3.0157 no 3_656
O3 H9 3.07(3) no 3_656
O3 H10 2.06(2) no 2_646
N1 H5 2.6703 no 4_554
N1 H7 3.5199 no 3_656
N1 H9 3.44(3) no 1_554
N2 H1 2.8803 no 1_556
N2 H1 3.2896 no 3_555
N2 H5 3.3069 no 4_554
N2 H6 2.9729 no .
N2 H9 2.993(19) no .
N3 H7 3.4943 no 4_554
N4 H1 3.1680 no 1_556
N4 H5 3.2505 no 4_555
N4 H8 3.55(2) no 1_556
C1 H1 3.2057 no 1_556
C1 H2 3.4212 no 3_555
C1 H4 3.2268 no 3_556
C1 H7 2.7107 no 3_657
C1 H8 2.90(2) no 1_556
C1 H9 2.72(2) no .
C1 H10 3.09(3) no 2_646
C2 H1 3.4952 no 1_556
C2 H2 3.2159 no 3_555
C2 H5 3.4381 no 4_554
C2 H9 2.96(2) no .
C2 H10 3.52(2) no 2_646
C3 H2 3.2269 no 3_555
C3 H3 3.5778 no 3_555
C3 H5 3.1810 no 4_554
C3 H10 3.00(2) no 2_646
C4 H5 2.5562 no 4_554
C5 H5 3.1687 no 4_554
C5 H6 3.4272 no 1_554
C5 H6 3.5622 no 4_554
C5 H9 3.35(3) no 1_554
C6 H3 3.3417 no 4_554
C6 H4 3.0829 no 4_554
C6 H6 3.3700 no 4_554
C7 H2 2.9068 no 4_555
C7 H4 3.1241 no 4_554
C7 H6 3.3247 no 4_554
C7 H8 3.34(2) no 3_555
C8 H2 3.0497 no 4_555
C8 H6 3.3650 no .
C8 H6 3.4818 no 4_554
C8 H8 3.366(18) no 3_555
C9 H1 3.3291 no 3_555
C9 H5 2.8735 no 4_554
C9 H6 3.3667 no .
C10 H6 3.5018 no 4_555
C10 H7 3.4698 no 4_554
C11 H1 3.2699 no 1_556
C11 H6 3.5760 no 4_555
C12 H3 3.5266 no 1_656
C12 H5 3.2751 no 4_555
C12 H8 3.55(2) no 3_656
C12 H10 3.60(3) no 4_554
H1 O2 2.6813 no 1_554
H1 N2 2.8803 no 1_554
H1 N2 3.2896 no 3_555
H1 N4 3.1680 no 1_554
H1 C1 3.2057 no 1_554
H1 C2 3.4952 no 1_554
H1 C9 3.3291 no 3_555
H1 C11 3.2699 no 1_554
H1 H4 3.5955 no 1_554
H1 H5 3.5320 no 4_554
H1 H6 2.9381 no 1_554
H1 H9 2.7376 no 1_554
H2 O1 2.7981 no 3_555
H2 O3 3.5127 no 3_555
H2 C1 3.4212 no 3_555
H2 C2 3.2159 no 3_555
H2 C3 3.2269 no 3_555
H2 C7 2.9068 no 4_554
H2 C8 3.0497 no 4_554
H2 H3 2.4549 no 4_554
H2 H4 3.2380 no 1_554
H2 H4 2.7368 no 4_554
H2 H6 3.3969 no 1_554
H2 H10 3.4646 no 4_453
H3 O1 2.8125 no 2_555
H3 O3 3.4388 no 3_555
H3 C3 3.5778 no 3_555
H3 C6 3.3417 no 4_555
H3 C12 3.5266 no 1_454
H3 H2 2.4549 no 4_555
H3 H4 2.8129 no 4_554
H3 H7 3.1051 no 1_454
H3 H8 3.5512 no 3_555
H3 H10 3.2986 no 1_454
H4 O1 2.6563 no 3_556
H4 C1 3.2268 no 3_556
H4 C6 3.0829 no 4_555
H4 C7 3.1241 no 4_555
H4 H1 3.5955 no 1_556
H4 H2 3.2380 no 1_556
H4 H2 2.7368 no 4_555
H4 H3 2.8129 no 4_555
H4 H6 3.0162 no .
H4 H7 3.5642 no 1_454
H4 H8 3.5858 no 3_555
H5 O3 3.3374 no 2_656
H5 N1 2.6703 no 4_555
H5 N2 3.3069 no 4_555
H5 N4 3.2505 no 4_554
H5 C2 3.4381 no 4_555
H5 C3 3.1810 no 4_555
H5 C4 2.5562 no 4_555
H5 C5 3.1687 no 4_555
H5 C9 2.8735 no 4_555
H5 C12 3.2751 no 4_554
H5 H1 3.5320 no 4_555
H5 H7 3.4126 no 4_554
H5 H8 3.0325 no 4_555
H5 H9 3.3476 no 4_554
H6 N2 2.9729 no .
H6 C5 3.4272 no 1_556
H6 C5 3.5622 no 4_555
H6 C6 3.3700 no 4_555
H6 C7 3.3247 no 4_555
H6 C8 3.3650 no .
H6 C8 3.4818 no 4_555
H6 C9 3.3667 no .
H6 C10 3.5018 no 4_554
H6 C11 3.5760 no 4_554
H6 H1 2.9381 no 1_556
H6 H2 3.3969 no 1_556
H6 H4 3.0162 no .
H7 O1 2.2767 no 3_657
H7 O2 2.6118 no 3_657
H7 O3 3.0157 no 3_656
H7 N1 3.5199 no 3_656
H7 N3 3.4943 no 4_555
H7 C1 2.7107 no 3_657
H7 C10 3.4698 no 4_555
H7 H3 3.1051 no 1_656
H7 H4 3.5642 no 1_656
H7 H5 3.4126 no 4_555
H7 H8 2.8469 no 3_656
H7 H10 3.4500 no 4_555
H8 O1 3.40(2) no 1_554
H8 O2 1.93(2) no 1_554
H8 N4 3.55(2) no 1_554
H8 C1 2.90(2) no 1_554
H8 C7 3.34(2) no 3_555
H8 C8 3.366(18) no 3_555
H8 C12 3.55(2) no 3_656
H8 H3 3.5512 no 3_555
H8 H4 3.5858 no 3_555
H8 H5 3.0325 no 4_554
H8 H7 2.8469 no 3_656
H8 H9 2.86(3) no 1_554
H9 O2 1.81(2) no .
H9 O2 3.54(2) no 3_657
H9 O3 3.07(3) no 3_656
H9 N1 3.44(3) no 1_556
H9 N2 2.993(19) no .
H9 C1 2.72(2) no .
H9 C2 2.96(2) no .
H9 C5 3.35(3) no 1_556
H9 H1 2.7376 no 1_556
H9 H5 3.3476 no 4_555
H9 H8 2.86(3) no 1_556
H10 O1 2.40(3) no 2_656
H10 O3 2.06(2) no 2_656
H10 C1 3.09(3) no 2_656
H10 C2 3.52(2) no 2_656
H10 C3 3.00(2) no 2_656
H10 C12 3.60(3) no 4_555
H10 H2 3.4646 no 4_656
H10 H3 3.2986 no 1_656
H10 H7 3.4500 no 4_554

loop_
_geom_hbond_atom_site_label_D
_geom_hbond_atom_site_label_H
_geom_hbond_atom_site_label_A
_geom_hbond_site_symmetry_A
_geom_hbond_distance_DA
_geom_hbond_distance_DH
_geom_hbond_distance_HA
_geom_hbond_angle_DHA
_geom_hbond_publ_flag
N1 H8 O2 1_554 2.793(2) 0.89(2) 1.93(2) 162.7(17) no
N3 H10 O1 2_656 3.004(2) 0.89(2) 2.40(3) 125(2) no
N3 H10 O3 2_656 2.8080(18) 0.89(2) 2.06(2) 140(2) no
N4 H9 O2 . 2.7246(18) 0.92(2) 1.81(2) 175(2) no

loop_
_geom_torsion_atom_site_label_1
_geom_torsion_atom_site_label_2
_geom_torsion_atom_site_label_3
_geom_torsion_atom_site_label_4
_geom_torsion
_geom_torsion_publ_flag
C3 N1 C4 C5 -174.16(12) no
C3 N1 C4 C9 5.8(2) no
C4 N1 C3 O3 177.87(12) no
C4 N1 C3 C2 -3.91(19) no
C2 N2 C9 C4 -2.9(2) no
C2 N2 C9 C8 175.13(12) no
C9 N2 C2 C1 -170.87(11) no
C9 N2 C2 C3 4.9(2) no
C10 N3 C12 N4 0.1(2) no
C12 N3 C10 C11 -0.0(2) no
C11 N4 C12 N3 -0.2(2) no
C12 N4 C11 C10 0.2(2) no
O1 C1 C2 N2 122.62(15) no
O1 C1 C2 C3 -53.46(19) no
O2 C1 C2 N2 -55.11(19) no
O2 C1 C2 C3 128.82(14) no
N2 C2 C3 O3 176.51(13) no
N2 C2 C3 N1 -1.7(2) no
C1 C2 C3 O3 -7.7(2) no
C1 C2 C3 N1 174.12(11) no
N1 C4 C5 C6 -179.70(12) no
N1 C4 C9 N2 -2.3(2) no
N1 C4 C9 C8 179.68(11) no
C5 C4 C9 N2 177.65(12) no
C5 C4 C9 C8 -0.3(2) no
C9 C4 C5 C6 0.3(2) no
C4 C5 C6 C7 0.2(2) no
C5 C6 C7 C8 -0.6(2) no
C6 C7 C8 C9 0.6(2) no
C7 C8 C9 N2 -178.15(13) no
C7 C8 C9 C4 -0.1(2) no
N3 C10 C11 N4 -0.1(2) no
